data_4342882
loop_
_publ_author_name
'Chorazy, Szymon'
'Arczynski, Miros\/law'
'Nakabayashi, Koji'
'Sieklucka, Barbara'
'Ohkoshi, Shin-Ichi'

_publ_section_title
;
 Visible to Near-Infrared Emission from
 Ln(III)(Bis-oxazoline)-[Mo(V)(CN)8] (Ln = Ce-Yb) Magnetic Coordination
 Polymers Showing Unusual Lanthanide-Dependent Sliding of Cyanido-Bridged
 Layers.
;
_journal_issue 10
_journal_name_full 'Inorganic chemistry'
_journal_page_first 4724
_journal_page_last 4736
_journal_paper_doi 10.1021/acs.inorgchem.5b00040
_journal_volume 54
_journal_year 2015
_chemical_formula_sum 'C26 H25 Mo N14 O7 Tb'
_chemical_formula_weight 900.46
_chemical_name_systematic
;
 ?
;
_space_group_IT_number 14
_symmetry_cell_setting monoclinic
_symmetry_space_group_name_Hall '-P 2yn'
_symmetry_space_group_name_H-M 'P 1 21/n 1'
_atom_sites_solution_hydrogens geom
_atom_sites_solution_primary direct
_atom_sites_solution_secondary difmap
_audit_conform_dict_location ftp://ftp.iucr.org/pub/cif_core.dic
_audit_conform_dict_name cif_core.dic
_audit_conform_dict_version 2.4
_audit_creation_date 2014-10-08T01:40:43-00:00
_audit_creation_method 'WinGX routine CIF_UPDATE'
_cell_angle_alpha 90
_cell_angle_beta 93.478(2)
_cell_angle_gamma 90
_cell_formula_units_Z 4
_cell_length_a 12.5416(7)
_cell_length_b 19.6912(11)
_cell_length_c 13.8981(8)
_cell_measurement_temperature 90(2)
_cell_volume 3425.9(3)
_computing_structure_refinement 'SHELXL-97 (Sheldrick, 1997)'
_computing_structure_solution 'SHELXS-97 (Sheldrick, 1990)'
_diffrn_ambient_temperature 90(2)
_diffrn_measured_fraction_theta_full 0.997
_diffrn_measured_fraction_theta_max 0.997
_diffrn_measurement_device_type 'Rigaku R-AXIS RAPID'
_diffrn_measurement_method \w
_diffrn_radiation_monochromator graphite
_diffrn_radiation_type MoK\a
_diffrn_radiation_wavelength 0.71075
_diffrn_reflns_av_R_equivalents 0.0651
_diffrn_reflns_av_unetI/netI 0.0555
_diffrn_reflns_limit_h_max 16
_diffrn_reflns_limit_h_min -13
_diffrn_reflns_limit_k_max 25
_diffrn_reflns_limit_k_min -25
_diffrn_reflns_limit_l_max 18
_diffrn_reflns_limit_l_min -18
_diffrn_reflns_number 32780
_diffrn_reflns_theta_full 27.47
_diffrn_reflns_theta_max 27.47
_diffrn_reflns_theta_min 3.06
_exptl_absorpt_coefficient_mu 2.477
_exptl_absorpt_correction_T_max 0.8078
_exptl_absorpt_correction_T_min 0.6926
_exptl_absorpt_correction_type multi-scan
_exptl_absorpt_process_details 'ABSCOR (Rigaku, 1995)'
_exptl_crystal_colour yellow
_exptl_crystal_density_diffrn 1.746
_exptl_crystal_density_method 'not measured'
_exptl_crystal_description block
_exptl_crystal_F_000 1768
_exptl_crystal_size_max 0.16
_exptl_crystal_size_mid 0.1
_exptl_crystal_size_min 0.09
_refine_diff_density_max 1.192
_refine_diff_density_min -0.909
_refine_diff_density_rms 0.141
_refine_ls_extinction_method none
_refine_ls_goodness_of_fit_ref 1.047
_refine_ls_hydrogen_treatment refall
_refine_ls_matrix_type full
_refine_ls_number_parameters 569
_refine_ls_number_reflns 7819
_refine_ls_number_restraints 9
_refine_ls_restrained_S_all 1.047
_refine_ls_R_factor_all 0.0578
_refine_ls_R_factor_gt 0.0379
_refine_ls_shift/su_max 0.003
_refine_ls_shift/su_mean 0
_refine_ls_structure_factor_coef Fsqd
_refine_ls_weighting_details 'calc w=1/[\s^2^(Fo^2^)+(0.0278P)^2^+4.1355P] where P=(Fo^2^+2Fc^2^)/3'
_refine_ls_weighting_scheme calc
_refine_ls_wR_factor_gt 0.0732
_refine_ls_wR_factor_ref 0.0811
_reflns_number_gt 6023
_reflns_number_total 7819
_reflns_threshold_expression >2sigma(I)
_cod_data_source_file ic5b00040_si_002.cif
_cod_data_source_block TbMoBox
_cod_depositor_comments 'Adding full bibliography for 4342874--4342887.cif.'
_cod_original_sg_symbol_H-M 'P 21/n'
_cod_database_code 4342882

loop_
_symmetry_equiv_pos_as_xyz
'x, y, z'
'-x+1/2, y+1/2, -z+1/2'
'-x, -y, -z'
'x-1/2, -y-1/2, z-1/2'

loop_
_atom_site_label
_atom_site_type_symbol
_atom_site_fract_x
_atom_site_fract_y
_atom_site_fract_z
_atom_site_U_iso_or_equiv
_atom_site_adp_type
_atom_site_occupancy
_atom_site_symmetry_multiplicity
_atom_site_calc_flag
_atom_site_refinement_flags
Tb1 Tb 0.292803(16) 0.628370(10) 0.382818(14) 0.01901(7) Uani 1 1 d .
Mo1 Mo 0.56271(3) 0.633252(17) 0.73374(2) 0.01644(9) Uani 1 1 d .
O6 O 0.4976(3) 0.82055(16) 0.4533(3) 0.0383(9) Uani 1 1 d .
O5 O 0.6107(3) 0.73765(17) 0.3268(2) 0.0370(8) Uani 1 1 d .
O2 O 0.1794(2) 0.66563(15) 0.4970(2) 0.0272(7) Uani 1 1 d .
O1 O 0.3015(3) 0.62128(16) 0.2152(2) 0.0319(8) Uani 1 1 d .
O3 O 0.1026(3) 0.44025(16) 0.4901(2) 0.0326(8) Uani 1 1 d .
O4 O -0.0034(2) 0.48873(17) 0.3200(2) 0.0348(8) Uani 1 1 d .
O7 O 0.2641(3) 0.4218(2) 0.8748(3) 0.0504(10) Uani 1 1 d D
N8 N 0.5722(4) 0.6235(3) 0.9724(3) 0.0468(12) Uani 1 1 d .
N7 N 0.3550(3) 0.5403(2) 0.7905(3) 0.0320(9) Uani 1 1 d .
N1 N 0.4054(3) 0.61505(17) 0.5347(3) 0.0228(8) Uani 1 1 d .
N6 N 0.8137(3) 0.5910(2) 0.7948(3) 0.0397(11) Uani 1 1 d .
N4 N 0.6842(3) 0.69027(19) 0.5454(3) 0.0289(9) Uani 1 1 d .
N3 N 0.6852(3) 0.77515(18) 0.8065(2) 0.0237(8) Uani 1 1 d .
N5 N 0.3852(3) 0.7554(2) 0.7553(3) 0.0387(11) Uani 1 1 d .
N2 N 0.6148(3) 0.47928(18) 0.6544(3) 0.0231(8) Uani 1 1 d .
N15 N 0.4795(3) 0.65901(19) 0.3351(3) 0.0276(9) Uani 1 1 d .
N16 N 0.3654(3) 0.74245(18) 0.4420(3) 0.0259(8) Uani 1 1 d .
N11 N 0.2934(3) 0.61666(19) 0.0531(3) 0.0271(8) Uani 1 1 d .
N13 N 0.2254(3) 0.52354(18) 0.4774(3) 0.0242(8) Uani 1 1 d .
N14 N 0.1195(3) 0.57276(19) 0.3150(3) 0.0268(9) Uani 1 1 d .
N12B N 0.0210(13) 0.6877(13) 0.5799(16) 0.033(4) Uani 0.35 1 d PU
N12A N 0.0597(7) 0.6818(6) 0.6024(7) 0.0248(19) Uani 0.65 1 d PU
C8 C 0.5678(4) 0.6267(2) 0.8893(3) 0.0304(11) Uani 1 1 d .
C7 C 0.4271(4) 0.5731(2) 0.7717(3) 0.0254(10) Uani 1 1 d .
C1 C 0.4589(3) 0.6214(2) 0.6051(3) 0.0207(9) Uani 1 1 d .
C6 C 0.7269(4) 0.6064(2) 0.7739(3) 0.0274(10) Uani 1 1 d .
C4 C 0.6422(3) 0.6697(2) 0.6107(3) 0.0207(9) Uani 1 1 d .
C3 C 0.6429(3) 0.7259(2) 0.7810(3) 0.0209(9) Uani 1 1 d .
C5 C 0.4449(3) 0.7116(2) 0.7478(3) 0.0238(10) Uani 1 1 d .
C2 C 0.5954(3) 0.5328(2) 0.6823(3) 0.0208(9) Uani 1 1 d .
C25 C 0.5182(4) 0.7162(2) 0.3594(3) 0.0293(11) Uani 1 1 d .
C23 C 0.5564(4) 0.6282(3) 0.2707(4) 0.0329(11) Uani 1 1 d .
C24 C 0.6435(4) 0.6824(3) 0.2640(4) 0.0392(13) Uani 1 1 d .
C28 C 0.3251(4) 0.7965(2) 0.5045(4) 0.0335(12) Uani 1 1 d .
C27 C 0.4110(5) 0.8507(3) 0.5068(4) 0.0436(14) Uani 1 1 d .
C11 C 0.2793(4) 0.6475(2) 0.1354(3) 0.0236(10) Uani 1 1 d .
C14 C 0.3359(5) 0.5478(3) 0.0502(4) 0.0364(13) Uani 1 1 d .
C13 C 0.2671(5) 0.6500(3) -0.0389(4) 0.0378(13) Uani 1 1 d .
C20 C 0.0844(3) 0.5212(2) 0.3562(3) 0.0257(10) Uani 1 1 d .
C22 C 0.0462(4) 0.5839(3) 0.2280(4) 0.0365(13) Uani 1 1 d .
C21 C -0.0226(4) 0.5203(3) 0.2233(4) 0.0393(13) Uani 1 1 d .
C19 C 0.1397(4) 0.4952(2) 0.4456(3) 0.0245(10) Uani 1 1 d .
C18 C 0.1843(4) 0.4263(2) 0.5693(4) 0.0320(11) Uani 1 1 d .
C17 C 0.2666(4) 0.4825(3) 0.5607(4) 0.0321(11) Uani 1 1 d .
C26 C 0.4575(4) 0.7607(2) 0.4210(3) 0.0275(11) Uani 1 1 d .
C12A C 0.0927(6) 0.6856(4) 0.5123(6) 0.0250(16) Uani 0.65 1 d P
C16 C -0.0484(5) 0.6981(4) 0.6345(6) 0.090(3) Uani 1 1 d .
C15A C 0.1285(7) 0.6485(4) 0.6794(5) 0.0333(18) Uani 0.65 1 d P
C15B C -0.0312(14) 0.7234(9) 0.4950(12) 0.050(4) Uani 0.35 1 d P
C12B C 0.1144(16) 0.6642(9) 0.5715(15) 0.045(5) Uani 0.35 1 d P
H24A H 0.718(4) 0.662(3) 0.286(3) 0.037(14) Uiso 1 1 d .
H18A H 0.206(3) 0.384(2) 0.555(3) 0.016(11) Uiso 1 1 d .
H21B H -0.106(4) 0.528(3) 0.220(4) 0.042(14) Uiso 1 1 d .
H21A H -0.003(4) 0.486(2) 0.174(3) 0.028(13) Uiso 1 1 d .
H22B H 0.003(4) 0.624(3) 0.237(4) 0.048(16) Uiso 1 1 d .
H22A H 0.085(4) 0.592(2) 0.172(4) 0.030(13) Uiso 1 1 d .
H23B H 0.529(3) 0.614(2) 0.203(3) 0.019(11) Uiso 1 1 d .
H23A H 0.589(4) 0.587(3) 0.302(3) 0.036(14) Uiso 1 1 d .
H28B H 0.259(4) 0.812(2) 0.480(3) 0.035(14) Uiso 1 1 d .
H27A H 0.448(5) 0.859(3) 0.570(4) 0.057(18) Uiso 1 1 d .
H28A H 0.320(4) 0.777(3) 0.576(4) 0.053(16) Uiso 1 1 d .
H17A H 0.343(4) 0.462(2) 0.544(3) 0.036(14) Uiso 1 1 d .
H17B H 0.274(4) 0.507(3) 0.613(4) 0.038(15) Uiso 1 1 d .
H24B H 0.644(5) 0.695(3) 0.190(5) 0.08(2) Uiso 1 1 d .
H11 H 0.250(3) 0.694(2) 0.125(3) 0.015(10) Uiso 1 1 d .
H27B H 0.386(6) 0.908(4) 0.479(5) 0.11(3) Uiso 1 1 d .
H18B H 0.144(6) 0.424(3) 0.645(5) 0.09(2) Uiso 1 1 d .
H13C H 0.332(5) 0.654(3) -0.076(4) 0.049(17) Uiso 1 1 d .
H13A H 0.213(5) 0.618(3) -0.072(4) 0.062(18) Uiso 1 1 d .
H13B H 0.232(4) 0.699(3) -0.027(4) 0.051(16) Uiso 1 1 d .
H14B H 0.277(6) 0.512(4) 0.015(5) 0.10(3) Uiso 1 1 d .
H14A H 0.345(5) 0.528(3) 0.112(5) 0.07(2) Uiso 1 1 d .
H14C H 0.396(4) 0.544(3) 0.011(4) 0.040(15) Uiso 1 1 d .
H7A H 0.291(5) 0.463(2) 0.846(5) 0.10(3) Uiso 1 1 d D
H7B H 0.325(4) 0.406(3) 0.915(4) 0.09(2) Uiso 1 1 d D

loop_
_atom_site_aniso_label
_atom_site_aniso_U_11
_atom_site_aniso_U_22
_atom_site_aniso_U_33
_atom_site_aniso_U_23
_atom_site_aniso_U_13
_atom_site_aniso_U_12
Tb1 0.02157(11) 0.01467(10) 0.02024(11) 0.00122(8) -0.00324(8) 0.00227(9)
Mo1 0.01707(17) 0.01380(17) 0.01829(17) -0.00106(14) -0.00025(14) -0.00056(14)
O6 0.041(2) 0.0273(18) 0.045(2) -0.0013(16) -0.0065(18) -0.0094(16)
O5 0.0327(19) 0.038(2) 0.040(2) 0.0033(16) -0.0004(16) -0.0097(16)
O2 0.0291(18) 0.0257(17) 0.0269(17) 0.0010(13) 0.0027(15) -0.0001(14)
O1 0.0372(18) 0.0341(19) 0.0241(16) 0.0012(14) -0.0028(14) 0.0122(16)
O3 0.0331(18) 0.0239(17) 0.041(2) 0.0016(14) 0.0050(16) -0.0064(14)
O4 0.0235(17) 0.042(2) 0.0379(19) -0.0097(16) -0.0035(15) -0.0050(15)
O7 0.051(2) 0.046(2) 0.053(3) 0.011(2) -0.004(2) -0.008(2)
N8 0.046(3) 0.068(3) 0.026(2) 0.011(2) -0.002(2) -0.017(2)
N7 0.035(2) 0.035(2) 0.027(2) -0.0045(17) 0.0084(19) -0.012(2)
N1 0.0261(19) 0.0170(18) 0.0246(19) 0.0026(15) -0.0041(16) 0.0008(15)
N6 0.033(2) 0.039(3) 0.046(3) -0.010(2) -0.007(2) 0.004(2)
N4 0.029(2) 0.029(2) 0.030(2) -0.0051(17) 0.0100(18) -0.0096(18)
N3 0.032(2) 0.0206(19) 0.0183(18) 0.0012(15) -0.0031(16) -0.0015(16)
N5 0.029(2) 0.035(2) 0.052(3) -0.009(2) 0.005(2) 0.007(2)
N2 0.0242(19) 0.022(2) 0.0232(19) 0.0010(15) 0.0005(16) 0.0002(16)
N15 0.031(2) 0.024(2) 0.027(2) 0.0011(16) -0.0008(18) 0.0018(17)
N16 0.028(2) 0.0200(18) 0.029(2) 0.0040(16) -0.0032(17) -0.0014(16)
N11 0.031(2) 0.027(2) 0.0235(19) -0.0003(16) 0.0027(17) 0.0031(17)
N13 0.027(2) 0.0211(19) 0.0238(19) -0.0002(15) -0.0042(17) 0.0008(16)
N14 0.027(2) 0.030(2) 0.023(2) -0.0011(16) -0.0068(17) 0.0014(17)
N12B 0.024(9) 0.035(7) 0.040(9) -0.011(6) 0.001(7) -0.011(8)
N12A 0.014(5) 0.028(4) 0.033(6) -0.017(4) 0.009(4) -0.008(5)
C8 0.023(2) 0.036(3) 0.032(3) 0.008(2) -0.001(2) -0.005(2)
C7 0.031(3) 0.026(2) 0.019(2) -0.0043(18) 0.000(2) 0.000(2)
C1 0.0179(19) 0.015(2) 0.030(2) 0.0003(18) 0.0025(18) -0.0005(17)
C6 0.024(2) 0.023(2) 0.034(3) -0.0061(19) -0.005(2) 0.001(2)
C4 0.018(2) 0.019(2) 0.025(2) -0.0059(18) 0.0000(19) -0.0027(17)
C3 0.023(2) 0.023(2) 0.017(2) 0.0033(17) 0.0017(18) 0.0001(19)
C5 0.024(2) 0.024(2) 0.023(2) -0.0062(18) -0.0008(19) -0.0012(19)
C2 0.021(2) 0.019(2) 0.022(2) 0.0024(17) -0.0040(18) -0.0033(18)
C25 0.025(2) 0.034(3) 0.028(2) 0.009(2) -0.005(2) -0.005(2)
C23 0.027(2) 0.033(3) 0.039(3) 0.005(2) 0.003(2) 0.000(2)
C24 0.033(3) 0.035(3) 0.049(3) -0.001(3) 0.002(3) 0.002(2)
C28 0.036(3) 0.024(2) 0.039(3) -0.006(2) -0.009(3) 0.007(2)
C27 0.054(4) 0.038(3) 0.040(3) -0.014(3) 0.003(3) -0.006(3)
C11 0.026(2) 0.023(2) 0.022(2) -0.0037(18) 0.0006(19) 0.0062(19)
C14 0.057(4) 0.025(3) 0.029(3) 0.001(2) 0.015(3) 0.008(3)
C13 0.053(4) 0.040(3) 0.021(2) 0.004(2) 0.005(3) 0.011(3)
C20 0.020(2) 0.030(3) 0.026(2) -0.013(2) -0.0034(19) 0.0007(19)
C22 0.032(3) 0.051(3) 0.025(3) 0.001(2) -0.010(2) 0.007(3)
C21 0.032(3) 0.053(3) 0.032(3) -0.012(3) -0.006(2) 0.003(3)
C19 0.027(2) 0.018(2) 0.028(2) -0.0034(18) 0.005(2) 0.0001(19)
C18 0.040(3) 0.022(2) 0.035(3) 0.008(2) 0.008(2) 0.007(2)
C17 0.041(3) 0.026(3) 0.027(3) 0.005(2) -0.008(2) 0.000(2)
C26 0.037(3) 0.019(2) 0.025(2) 0.0050(18) -0.006(2) -0.003(2)
C12A 0.031(4) 0.020(4) 0.023(4) -0.007(3) 0.000(4) -0.007(3)
C16 0.026(3) 0.123(7) 0.124(7) -0.098(6) 0.020(4) -0.011(4)
C15A 0.048(5) 0.026(4) 0.027(4) 0.006(3) 0.006(4) -0.005(3)
C15B 0.054(10) 0.049(10) 0.044(9) 0.012(8) -0.015(8) -0.001(8)
C12B 0.048(11) 0.038(10) 0.052(12) -0.030(10) 0.027(11) -0.028(9)

loop_
_atom_type_symbol
_atom_type_description
_atom_type_scat_dispersion_real
_atom_type_scat_dispersion_imag
_atom_type_scat_source
Tb Tb -0.1723 4.1537 'International Tables Vol C Tables 4.2.6.8 and 6.1.1.4'
Mo Mo -1.6832 0.6857 'International Tables Vol C Tables 4.2.6.8 and 6.1.1.4'
C C 0.0033 0.0016 'International Tables Vol C Tables 4.2.6.8 and 6.1.1.4'
H H 0 0 'International Tables Vol C Tables 4.2.6.8 and 6.1.1.4'
N N 0.0061 0.0033 'International Tables Vol C Tables 4.2.6.8 and 6.1.1.4'
O O 0.0106 0.006 'International Tables Vol C Tables 4.2.6.8 and 6.1.1.4'

loop_
_geom_angle_atom_site_label_1
_geom_angle_atom_site_label_2
_geom_angle_atom_site_label_3
_geom_angle
_geom_angle_site_symmetry_1
_geom_angle_site_symmetry_3
O2 Tb1 O1 140.21(10) . .
O2 Tb1 N1 77.97(11) . .
O1 Tb1 N1 141.38(12) . .
O2 Tb1 N2 136.64(11) . 3_666
O1 Tb1 N2 72.04(11) . 3_666
N1 Tb1 N2 80.72(11) . 3_666
O2 Tb1 N3 73.41(11) . 4_575
O1 Tb1 N3 71.54(11) . 4_575
N1 Tb1 N3 134.30(11) . 4_575
N2 Tb1 N3 142.94(11) 3_666 4_575
O2 Tb1 N16 73.79(12) . .
O1 Tb1 N16 109.69(12) . .
N1 Tb1 N16 69.16(11) . .
N2 Tb1 N16 131.22(12) 3_666 .
N3 Tb1 N16 69.06(11) 4_575 .
O2 Tb1 N15 135.82(11) . .
O1 Tb1 N15 69.90(11) . .
N1 Tb1 N15 76.20(12) . .
N2 Tb1 N15 72.54(12) 3_666 .
N3 Tb1 N15 100.89(12) 4_575 .
N16 Tb1 N15 63.74(13) . .
O2 Tb1 N14 81.07(12) . .
O1 Tb1 N14 72.44(12) . .
N1 Tb1 N14 133.95(12) . .
N2 Tb1 N14 87.40(12) 3_666 .
N3 Tb1 N14 75.38(11) 4_575 .
N16 Tb1 N14 140.89(12) . .
N15 Tb1 N14 141.19(12) . .
O2 Tb1 N13 71.01(11) . .
O1 Tb1 N13 119.27(11) . .
N1 Tb1 N13 70.93(11) . .
N2 Tb1 N13 66.45(12) 3_666 .
N3 Tb1 N13 128.61(12) 4_575 .
N16 Tb1 N13 130.95(12) . .
N15 Tb1 N13 130.44(11) . .
N14 Tb1 N13 63.55(11) . .
C2 Mo1 C5 146.57(15) . .
C2 Mo1 C4 86.31(16) . .
C5 Mo1 C4 100.76(17) . .
C2 Mo1 C1 75.12(15) . .
C5 Mo1 C1 76.69(15) . .
C4 Mo1 C1 70.33(15) . .
C2 Mo1 C7 75.31(17) . .
C5 Mo1 C7 79.39(17) . .
C4 Mo1 C7 141.66(15) . .
C1 Mo1 C7 72.52(16) . .
C2 Mo1 C8 106.42(17) . .
C5 Mo1 C8 86.03(17) . .
C4 Mo1 C8 145.75(16) . .
C1 Mo1 C8 143.20(17) . .
C7 Mo1 C8 72.50(16) . .
C2 Mo1 C3 141.35(16) . .
C5 Mo1 C3 71.20(16) . .
C4 Mo1 C3 74.43(15) . .
C1 Mo1 C3 125.98(15) . .
C7 Mo1 C3 138.10(17) . .
C8 Mo1 C3 76.24(17) . .
C2 Mo1 C6 70.34(15) . .
C5 Mo1 C6 143.00(16) . .
C4 Mo1 C6 78.90(17) . .
C1 Mo1 C6 134.66(17) . .
C7 Mo1 C6 123.53(17) . .
C8 Mo1 C6 76.01(18) . .
C3 Mo1 C6 73.20(16) . .
C26 O6 C27 104.3(4) . .
C25 O5 C24 104.3(4) . .
C12A O2 Tb1 146.7(4) . .
C12B O2 Tb1 160.0(8) . .
C11 O1 Tb1 147.5(3) . .
C19 O3 C18 104.3(3) . .
C20 O4 C21 102.9(4) . .
H7A O7 H7B 103(6) . .
C1 N1 Tb1 167.7(3) . .
C3 N3 Tb1 171.0(3) . 4_676
C2 N2 Tb1 163.6(3) . 3_666
C25 N15 C23 105.8(4) . .
C25 N15 Tb1 119.1(3) . .
C23 N15 Tb1 134.6(3) . .
C26 N16 C28 106.3(4) . .
C26 N16 Tb1 119.5(3) . .
C28 N16 Tb1 134.1(3) . .
C11 N11 C13 121.3(4) . .
C11 N11 C14 121.4(4) . .
C13 N11 C14 117.3(4) . .
C19 N13 C17 106.3(4) . .
C19 N13 Tb1 117.7(3) . .
C17 N13 Tb1 135.8(3) . .
C20 N14 C22 105.8(4) . .
C20 N14 Tb1 119.3(3) . .
C22 N14 Tb1 134.7(3) . .
N12A N12B C16 108(4) . .
C16 N12B C12B 145(2) . .
N12A N12B C12A 78(3) . .
C16 N12B C12A 171(2) . .
N12A N12B C15B 148(4) . .
C16 N12B C15B 96.7(15) . .
C12B N12B C15B 118(2) . .
C12A N12B C15B 75.0(14) . .
N12B N12A C12B 118(4) . .
N12B N12A C12A 77(3) . .
N12B N12A C15A 157(4) . .
C12B N12A C15A 75.4(17) . .
C12A N12A C15A 119.8(9) . .
N12B N12A C16 50(3) . .
C12B N12A C16 163.8(15) . .
C12A N12A C16 127.2(8) . .
C15A N12A C16 112.3(8) . .
N8 C8 Mo1 178.9(4) . .
N7 C7 Mo1 178.7(4) . .
N1 C1 Mo1 178.3(4) . .
N6 C6 Mo1 178.9(4) . .
N4 C4 Mo1 178.8(4) . .
N3 C3 Mo1 179.6(4) . .
N5 C5 Mo1 177.2(4) . .
N2 C2 Mo1 178.7(4) . .
N15 C25 O5 121.1(5) . .
N15 C25 C26 118.9(4) . .
O5 C25 C26 119.9(4) . .
N15 C23 C24 104.1(4) . .
N15 C23 H23B 119(2) . .
C24 C23 H23B 109(2) . .
N15 C23 H23A 110(3) . .
C24 C23 H23A 108(3) . .
H23B C23 H23A 107(4) . .
O5 C24 C23 104.6(4) . .
O5 C24 H24A 113(3) . .
C23 C24 H24A 110(3) . .
O5 C24 H24B 115(4) . .
C23 C24 H24B 106(4) . .
H24A C24 H24B 109(5) . .
N16 C28 C27 104.6(4) . .
N16 C28 H28B 110(3) . .
C27 C28 H28B 113(3) . .
N16 C28 H28A 110(3) . .
C27 C28 H28A 108(3) . .
H28B C28 H28A 111(4) . .
O6 C27 C28 104.5(4) . .
O6 C27 H27A 101(3) . .
C28 C27 H27A 116(3) . .
O6 C27 H27B 113(4) . .
C28 C27 H27B 118(4) . .
H27A C27 H27B 103(5) . .
O1 C11 N11 123.4(4) . .
O1 C11 H11 125(2) . .
N11 C11 H11 112(2) . .
N11 C14 H14B 112(4) . .
N11 C14 H14A 113(4) . .
H14B C14 H14A 100(5) . .
N11 C14 H14C 113(3) . .
H14B C14 H14C 103(5) . .
H14A C14 H14C 115(5) . .
N11 C13 H13C 110(3) . .
N11 C13 H13A 103(3) . .
H13C C13 H13A 111(5) . .
N11 C13 H13B 110(3) . .
H13C C13 H13B 112(4) . .
H13A C13 H13B 111(4) . .
N14 C20 O4 121.0(4) . .
N14 C20 C19 120.2(4) . .
O4 C20 C19 118.8(4) . .
N14 C22 C21 103.5(4) . .
N14 C22 H22B 109(3) . .
C21 C22 H22B 111(3) . .
N14 C22 H22A 112(3) . .
C21 C22 H22A 115(3) . .
H22B C22 H22A 106(4) . .
O4 C21 C22 104.2(4) . .
O4 C21 H21B 102(3) . .
C22 C21 H21B 116(3) . .
O4 C21 H21A 108(3) . .
C22 C21 H21A 115(3) . .
H21B C21 H21A 110(4) . .
N13 C19 O3 120.3(4) . .
N13 C19 C20 119.1(4) . .
O3 C19 C20 120.5(4) . .
O3 C18 C17 104.3(4) . .
O3 C18 H18A 102(3) . .
C17 C18 H18A 116(3) . .
O3 C18 H18B 110(3) . .
C17 C18 H18B 115(3) . .
H18A C18 H18B 108(4) . .
N13 C17 C18 104.6(4) . .
N13 C17 H17A 108(3) . .
C18 C17 H17A 111(3) . .
N13 C17 H17B 111(3) . .
C18 C17 H17B 112(3) . .
H17A C17 H17B 109(4) . .
N16 C26 O6 120.1(5) . .
N16 C26 C25 118.6(4) . .
O6 C26 C25 121.3(4) . .
C12B C12A O2 78.0(15) . .
C12B C12A N12B 64.8(15) . .
O2 C12A N12B 142.8(11) . .
O2 C12A N12A 119.1(8) . .
C12B C12A C15B 121.3(16) . .
O2 C12A C15B 160.7(9) . .
N12B C12A C15B 56.5(10) . .
N12A C12A C15B 80.1(8) . .
N12B C16 C15B 47.0(11) . .
N12A C16 C15B 67.3(7) . .
N12B C15B C12A 48.5(10) . .
C12A C15B C16 84.7(7) . .
N12A C12B C12A 93(2) . .
C12A C12B N12B 72.6(19) . .
N12A C12B O2 150(2) . .
C12A C12B O2 58.8(12) . .
N12B C12B O2 131(2) . .
N12A C12B C15A 69.9(16) . .
C12A C12B C15A 162(2) . .
N12B C12B C15A 92.0(16) . .
O2 C12B C15A 135.5(16) . .

loop_
_geom_bond_atom_site_label_1
_geom_bond_atom_site_label_2
_geom_bond_distance
_geom_bond_site_symmetry_2
Tb1 O2 2.314(3) .
Tb1 O1 2.343(3) .
Tb1 N1 2.482(3) .
Tb1 N2 2.485(4) 3_666
Tb1 N3 2.526(3) 4_575
Tb1 N16 2.542(4) .
Tb1 N15 2.545(4) .
Tb1 N14 2.562(4) .
Tb1 N13 2.615(4) .
Mo1 C2 2.152(4) .
Mo1 C5 2.152(4) .
Mo1 C4 2.154(5) .
Mo1 C1 2.160(4) .
Mo1 C7 2.163(5) .
Mo1 C8 2.164(5) .
Mo1 C3 2.166(4) .
Mo1 C6 2.167(4) .
O6 C26 1.347(5) .
O6 C27 1.478(7) .
O5 C25 1.339(6) .
O5 C24 1.469(6) .
O2 C12A 1.187(8) .
O2 C12B 1.36(2) .
O1 C11 1.240(5) .
O3 C19 1.344(5) .
O3 C18 1.484(6) .
O4 C20 1.345(5) .
O4 C21 1.486(6) .
O7 H7A 0.98(2) .
O7 H7B 0.97(2) .
N8 C8 1.154(6) .
N7 C7 1.155(6) .
N1 C1 1.159(5) .
N6 C6 1.149(6) .
N4 C4 1.150(6) .
N3 C3 1.151(5) .
N3 Tb1 2.526(3) 4_676
N5 C5 1.152(6) .
N2 C2 1.153(5) .
N2 Tb1 2.485(4) 3_666
N15 C25 1.264(6) .
N15 C23 1.484(6) .
N16 C26 1.261(6) .
N16 C28 1.481(6) .
N11 C11 1.316(6) .
N11 C13 1.457(6) .
N11 C14 1.458(6) .
N13 C19 1.267(5) .
N13 C17 1.479(6) .
N14 C20 1.258(6) .
N14 C22 1.491(5) .
C25 C26 1.470(7) .
C23 C24 1.534(7) .
C23 H23B 1.02(4) .
C23 H23A 0.99(5) .
C24 H24A 1.04(5) .
C24 H24B 1.05(7) .
C28 C27 1.515(7) .
C28 H28B 0.93(5) .
C28 H28A 1.06(6) .
C27 H27A 0.98(6) .
C27 H27B 1.22(8) .
C11 H11 1.00(4) .
C14 H14B 1.12(7) .
C14 H14A 0.95(7) .
C14 H14C 0.96(6) .
C13 H13C 0.99(6) .
C13 H13A 1.03(6) .
C13 H13B 1.07(6) .
C20 C19 1.477(6) .
C22 C21 1.521(8) .
C22 H22B 0.97(6) .
C22 H22A 0.95(5) .
C21 H21B 1.05(5) .
C21 H21A 1.00(5) .
C18 C17 1.523(7) .
C18 H18A 0.90(4) .
C18 H18B 1.20(7) .
C17 H17A 1.08(5) .
C17 H17B 0.88(5) .

loop_
_geom_torsion_atom_site_label_1
_geom_torsion_atom_site_label_2
_geom_torsion_atom_site_label_3
_geom_torsion_atom_site_label_4
_geom_torsion
_geom_torsion_site_symmetry_1
O1 Tb1 O2 C12A 10.4(8) .
N1 Tb1 O2 C12A -176.6(8) .
N2 Tb1 O2 C12A -114.4(8) 3_666
N3 Tb1 O2 C12A 39.4(8) 4_575
N16 Tb1 O2 C12A 111.9(8) .
N15 Tb1 O2 C12A 128.1(8) .
N14 Tb1 O2 C12A -37.9(8) .
N13 Tb1 O2 C12A -102.9(8) .
O1 Tb1 O2 C12B 118(2) .
N1 Tb1 O2 C12B -69(2) .
N2 Tb1 O2 C12B -7(3) 3_666
N3 Tb1 O2 C12B 147(2) 4_575
N16 Tb1 O2 C12B -141(2) .
N15 Tb1 O2 C12B -125(2) .
N14 Tb1 O2 C12B 70(2) .
N13 Tb1 O2 C12B 5(2) .
O2 Tb1 O1 C11 35.4(7) .
N1 Tb1 O1 C11 -133.6(5) .
N2 Tb1 O1 C11 179.0(6) 3_666
N3 Tb1 O1 C11 6.0(6) 4_575
N16 Tb1 O1 C11 -52.7(6) .
N15 Tb1 O1 C11 -103.5(6) .
N14 Tb1 O1 C11 86.0(6) .
N13 Tb1 O1 C11 130.5(6) .
O2 Tb1 N1 C1 -72.9(16) .
O1 Tb1 N1 C1 100.0(16) .
N2 Tb1 N1 C1 145.1(16) 3_666
N3 Tb1 N1 C1 -20.9(17) 4_575
N16 Tb1 N1 C1 4.2(16) .
N15 Tb1 N1 C1 71.0(16) .
N14 Tb1 N1 C1 -137.6(16) .
N13 Tb1 N1 C1 -146.7(16) .
O2 Tb1 N15 C25 -20.1(4) .
O1 Tb1 N15 C25 122.8(3) .
N1 Tb1 N15 C25 -76.0(3) .
N2 Tb1 N15 C25 -160.4(3) 3_666
N3 Tb1 N15 C25 57.3(3) 4_575
N16 Tb1 N15 C25 -2.7(3) .
N14 Tb1 N15 C25 137.4(3) .
N13 Tb1 N15 C25 -125.3(3) .
O2 Tb1 N15 C23 169.8(4) .
O1 Tb1 N15 C23 -47.3(4) .
N1 Tb1 N15 C23 113.9(4) .
N2 Tb1 N15 C23 29.5(4) 3_666
N3 Tb1 N15 C23 -112.8(4) 4_575
N16 Tb1 N15 C23 -172.8(4) .
N14 Tb1 N15 C23 -32.7(5) .
N13 Tb1 N15 C23 64.6(4) .
O2 Tb1 N16 C26 167.4(3) .
O1 Tb1 N16 C26 -54.4(3) .
N1 Tb1 N16 C26 84.3(3) .
N2 Tb1 N16 C26 28.6(4) 3_666
N3 Tb1 N16 C26 -114.6(3) 4_575
N15 Tb1 N16 C26 -0.1(3) .
N14 Tb1 N16 C26 -140.5(3) .
N13 Tb1 N16 C26 121.9(3) .
O2 Tb1 N16 C28 -8.8(4) .
O1 Tb1 N16 C28 129.4(4) .
N1 Tb1 N16 C28 -91.8(4) .
N2 Tb1 N16 C28 -147.6(4) 3_666
N3 Tb1 N16 C28 69.2(4) 4_575
N15 Tb1 N16 C28 -176.3(4) .
N14 Tb1 N16 C28 43.3(5) .
N13 Tb1 N16 C28 -54.3(4) .
O2 Tb1 N13 C19 89.1(3) .
O1 Tb1 N13 C19 -48.6(4) .
N1 Tb1 N13 C19 172.5(4) .
N2 Tb1 N13 C19 -99.5(3) 3_666
N3 Tb1 N13 C19 40.5(4) 4_575
N16 Tb1 N13 C19 135.5(3) .
N15 Tb1 N13 C19 -136.3(3) .
N14 Tb1 N13 C19 -0.2(3) .
O2 Tb1 N13 C17 -96.1(4) .
O1 Tb1 N13 C17 126.2(4) .
N1 Tb1 N13 C17 -12.7(4) .
N2 Tb1 N13 C17 75.3(4) 3_666
N3 Tb1 N13 C17 -144.7(4) 4_575
N16 Tb1 N13 C17 -49.7(5) .
N15 Tb1 N13 C17 38.5(5) .
N14 Tb1 N13 C17 174.6(5) .
O2 Tb1 N14 C20 -74.8(4) .
O1 Tb1 N14 C20 135.3(4) .
N1 Tb1 N14 C20 -11.1(4) .
N2 Tb1 N14 C20 63.3(4) 3_666
N3 Tb1 N14 C20 -149.8(4) 4_575
N16 Tb1 N14 C20 -124.9(3) .
N15 Tb1 N14 C20 120.9(3) .
N13 Tb1 N14 C20 -1.6(3) .
O2 Tb1 N14 C22 110.4(5) .
O1 Tb1 N14 C22 -39.5(4) .
N1 Tb1 N14 C22 174.0(4) .
N2 Tb1 N14 C22 -111.5(5) 3_666
N3 Tb1 N14 C22 35.4(4) 4_575
N16 Tb1 N14 C22 60.3(5) .
N15 Tb1 N14 C22 -53.9(5) .
N13 Tb1 N14 C22 -176.4(5) .
C16 N12B N12A C12B 167.0(16) .
C12A N12B N12A C12B -20(3) .
C15B N12B N12A C12B -55(9) .
C16 N12B N12A C12A -173(3) .
C12B N12B N12A C12A 20(3) .
C15B N12B N12A C12A -34(7) .
C16 N12B N12A C15A 48(11) .
C12B N12B N12A C15A -119(10) .
C12A N12B N12A C15A -139(9) .
C15B N12B N12A C15A -174(3) .
C12B N12B N12A C16 -167.0(16) .
C12A N12B N12A C16 173(3) .
C15B N12B N12A C16 138(9) .
C23 N15 C25 O5 0.3(5) .
Tb1 N15 C25 O5 -172.4(3) .
C23 N15 C25 C26 177.7(4) .
Tb1 N15 C25 C26 5.0(5) .
C24 O5 C25 N15 0.8(5) .
C24 O5 C25 C26 -176.5(4) .
C25 N15 C23 C24 -1.3(5) .
Tb1 N15 C23 C24 169.7(3) .
C25 O5 C24 C23 -1.5(5) .
N15 C23 C24 O5 1.7(5) .
C26 N16 C28 C27 4.3(5) .
Tb1 N16 C28 C27 -179.1(3) .
C26 O6 C27 C28 4.3(5) .
N16 C28 C27 O6 -5.2(5) .
Tb1 O1 C11 N11 -171.8(4) .
C13 N11 C11 O1 -179.4(5) .
C14 N11 C11 O1 0.7(7) .
C22 N14 C20 O4 -0.6(6) .
Tb1 N14 C20 O4 -176.7(3) .
C22 N14 C20 C19 179.4(4) .
Tb1 N14 C20 C19 3.2(6) .
C21 O4 C20 N14 10.5(6) .
C21 O4 C20 C19 -169.4(4) .
C20 N14 C22 C21 -9.5(5) .
Tb1 N14 C22 C21 165.8(3) .
C20 O4 C21 C22 -15.0(5) .
N14 C22 C21 O4 15.0(5) .
C17 N13 C19 O3 2.3(6) .
Tb1 N13 C19 O3 178.5(3) .
C17 N13 C19 C20 -174.4(4) .
Tb1 N13 C19 C20 1.8(5) .
C18 O3 C19 N13 -2.4(6) .
C18 O3 C19 C20 174.3(4) .
N14 C20 C19 N13 -3.4(7) .
O4 C20 C19 N13 176.5(4) .
N14 C20 C19 O3 179.9(4) .
O4 C20 C19 O3 -0.2(6) .
C19 O3 C18 C17 1.3(5) .
C19 N13 C17 C18 -1.1(5) .
Tb1 N13 C17 C18 -176.3(3) .
O3 C18 C17 N13 -0.1(5) .
C28 N16 C26 O6 -1.7(5) .
Tb1 N16 C26 O6 -178.9(3) .
C28 N16 C26 C25 179.6(4) .
Tb1 N16 C26 C25 2.5(5) .
C27 O6 C26 N16 -1.8(5) .
C27 O6 C26 C25 176.8(4) .
N15 C25 C26 N16 -5.1(6) .
O5 C25 C26 N16 172.3(4) .
N15 C25 C26 O6 176.3(4) .
O5 C25 C26 O6 -6.3(6) .
Tb1 O2 C12A C12B 151.6(10) .
C12B O2 C12A N12B -0.1(19) .
Tb1 O2 C12A N12B 151.4(17) .
C12B O2 C12A N12A 8.8(10) .
Tb1 O2 C12A N12A 160.3(6) .
C12B O2 C12A C15B -178(3) .
Tb1 O2 C12A C15B -27(3) .
N12A N12B C12A C12B 19(3) .
C15B N12B C12A C12B -179.4(17) .
N12A N12B C12A O2 19(5) .
C15B N12B C12A O2 -179.3(14) .
C12B N12B C12A N12A -19(3) .
C15B N12B C12A N12A 162(4) .
N12A N12B C12A C15B -162(4) .
C12B N12B C12A C15B 179.4(17) .
N12B N12A C12A C12B -154(4) .
C15A N12A C12A C12B 8.6(15) .
C16 N12A C12A C12B -161.2(19) .
N12B N12A C12A O2 -167(3) .
C12B N12A C12A O2 -12.9(15) .
C15A N12A C12A O2 -4.3(13) .
C16 N12A C12A O2 -174.0(8) .
C12B N12A C12A N12B 154(4) .
C15A N12A C12A N12B 163(4) .
C16 N12A C12A N12B -7(3) .
N12B N12A C12A C15B 15(3) .
C12B N12A C12A C15B 169.5(17) .
C15A N12A C12A C15B 178.1(10) .
C16 N12A C12A C15B 8.3(11) .
C12B N12B C16 N12A 14.5(16) .
C15B N12B C16 N12A -159(5) .
N12A N12B C16 C15B 159(5) .
C12B N12B C16 C15B 173(5) .
C12B N12A C16 N12B -46(7) .
C12A N12A C16 N12B 9(3) .
C15A N12A C16 N12B -161(5) .
N12B N12A C16 C15B -17(4) .
C12B N12A C16 C15B -62(7) .
C12A N12A C16 C15B -7.6(10) .
C15A N12A C16 C15B -178.0(10) .
N12B N12A C15A C12B 127(10) .
C12A N12A C15A C12B -6.2(11) .
C16 N12A C15A C12B 164.9(16) .
N12A N12B C15B C12A 35(7) .
C16 N12B C15B C12A 175(2) .
C12B N12B C15B C12A -0.4(13) .
N12A N12B C15B C16 -140(9) .
C12B N12B C15B C16 -176(3) .
C12A N12B C15B C16 -175(2) .
C12B C12A C15B N12B 0.6(18) .
O2 C12A C15B N12B 179(3) .
N12A C12A C15B N12B -7.6(16) .
C12B C12A C15B C16 3.3(15) .
O2 C12A C15B C16 -179(2) .
N12B C12A C15B C16 2.7(12) .
N12A C12A C15B C16 -4.9(6) .
N12A C16 C15B N12B 8.2(18) .
N12B C16 C15B C12A -3.5(15) .
N12A C16 C15B C12A 4.7(6) .
N12B N12A C12B C12A 29(4) .
C15A N12A C12B C12A -172.3(13) .
C16 N12A C12B C12A 67(7) .
C12A N12A C12B N12B -29(4) .
C15A N12A C12B N12B 159(4) .
C16 N12A C12B N12B 39(6) .
N12B N12A C12B O2 49(6) .
C12A N12A C12B O2 20(3) .
C15A N12A C12B O2 -152(3) .
C16 N12A C12B O2 87(7) .
N12B N12A C12B C15A -159(4) .
C12A N12A C12B C15A 172.3(13) .
C16 N12A C12B C15A -120(7) .
O2 C12A C12B N12A 168.5(13) .
N12B C12A C12B N12A -11.6(17) .
C15B C12A C12B N12A -12.1(19) .
O2 C12A C12B N12B -179.9(13) .
N12A C12A C12B N12B 11.6(17) .
C15B C12A C12B N12B -0.5(17) .
N12B C12A C12B O2 179.9(13) .
N12A C12A C12B O2 -168.5(13) .
C15B C12A C12B O2 179.4(11) .
O2 C12A C12B C15A 145(5) .
N12B C12A C12B C15A -35(5) .
N12A C12A C12B C15A -23(5) .
C15B C12A C12B C15A -36(6) .
C16 N12B C12B N12A -22(3) .
C12A N12B C12B N12A 150(5) .
C15B N12B C12B N12A 150(6) .
N12A N12B C12B C12A -150(5) .
C16 N12B C12B C12A -172(4) .
C15B N12B C12B C12A 0.6(19) .
N12A N12B C12B O2 -150(4) .
C16 N12B C12B O2 -172(3) .
C12A N12B C12B O2 -0.1(15) .
C15B N12B C12B O2 0(3) .
N12A N12B C12B C15A 20(4) .
C16 N12B C12B C15A -3(4) .
C12A N12B C12B C15A 169.5(14) .
C15B N12B C12B C15A 170.1(17) .
C12A O2 C12B N12A -23(3) .
Tb1 O2 C12B N12A -153(2) .
Tb1 O2 C12B C12A -130(2) .
C12A O2 C12B N12B 0.1(16) .
Tb1 O2 C12B N12B -130(3) .
C12A O2 C12B C15A -165(2) .
Tb1 O2 C12B C15A 65(3) .
N12A C15A C12B C12A 25(5) .
N12A C15A C12B N12B -8.2(17) .
N12A C15A C12B O2 161(2) .
